data_2017217
loop_
_publ_author_name
'Ho\/ly\'nska, Ma\/lgorzata'
'Kubiak, Maria'

_publ_section_title
;
 Supramolecular motifs in the first structures of organic carboxylate
 salts of 1-(diaminomethylene)thiourea (HATU)
;
_journal_coeditor_code FA3194
_journal_issue 8
_journal_name_full 'Acta Crystallographica Section C'
_journal_page_first o410
_journal_page_last o413
_journal_paper_doi 10.1107/S0108270109026390
_journal_volume 65
_journal_year 2009
_chemical_formula_iupac 'C2 H7 N4 S + , C H O2 -'
_chemical_formula_moiety 'C2 H7 N4 S + , C H O2 -'
_chemical_formula_sum 'C3 H8 N4 O2 S'
_chemical_formula_weight 164.19
_chemical_name_systematic
;
1-(diaminomethylene)thiouron-1-ium formate
;
_space_group_IT_number 14
_symmetry_cell_setting monoclinic
_symmetry_space_group_name_Hall '-P 2ybc'
_symmetry_space_group_name_H-M 'P 1 21/c 1'
_atom_sites_solution_hydrogens difmap
_atom_sites_solution_primary direct
_atom_sites_solution_secondary difmap
_audit_creation_method SHELXL97
_cell_angle_alpha 90.00
_cell_angle_beta 115.80(3)
_cell_angle_gamma 90.00
_cell_formula_units_Z 4
_cell_length_a 12.693(4)
_cell_length_b 5.509(3)
_cell_length_c 11.576(4)
_cell_measurement_reflns_used 2935
_cell_measurement_temperature 100(2)
_cell_measurement_theta_max 28.60
_cell_measurement_theta_min 3.52
_cell_volume 728.8(6)
_computing_cell_refinement 'CrysAlisRED (Oxford Diffraction, 2006)'
_computing_data_collection 'CrysAlisCCD (Oxford Diffraction, 2006)'
_computing_data_reduction 'CrysAlisRED (Oxford Diffraction, 2006)'
_computing_molecular_graphics
;
DIAMOND (Brandenburg & Putz, 2005) and SHELXTL-NT (Sheldrick,
2008)
;
_computing_publication_material 'SHELXL97 (Sheldrick, 2008)'
_computing_structure_refinement 'SHELXL97 (Sheldrick, 2008)'
_computing_structure_solution 'SHELXS97 (Sheldrick, 2008)'
_diffrn_ambient_temperature 100(2)
_diffrn_measured_fraction_theta_full 0.999
_diffrn_measured_fraction_theta_max 0.949
_diffrn_measurement_device_type 'Kuma KM4 CCD area-detector'
_diffrn_measurement_method \w
_diffrn_radiation_monochromator graphite
_diffrn_radiation_source 'fine-focus sealed tube'
_diffrn_radiation_type MoK\a
_diffrn_radiation_wavelength 0.71073
_diffrn_reflns_av_R_equivalents 0.0440
_diffrn_reflns_av_sigmaI/netI 0.0518
_diffrn_reflns_limit_h_max 16
_diffrn_reflns_limit_h_min -16
_diffrn_reflns_limit_k_max 7
_diffrn_reflns_limit_k_min -7
_diffrn_reflns_limit_l_max 14
_diffrn_reflns_limit_l_min -13
_diffrn_reflns_number 6097
_diffrn_reflns_theta_full 26.50
_diffrn_reflns_theta_max 28.60
_diffrn_reflns_theta_min 3.52
_exptl_absorpt_coefficient_mu 0.392
_exptl_absorpt_correction_T_max 0.981
_exptl_absorpt_correction_T_min 0.955
_exptl_absorpt_correction_type analytical
_exptl_absorpt_process_details '(CrysAlisRED; Oxford Diffraction, 2006)'
_exptl_crystal_colour colourless
_exptl_crystal_density_diffrn 1.496
_exptl_crystal_density_method 'not measured'
_exptl_crystal_description plate
_exptl_crystal_F_000 344
_exptl_crystal_size_max 0.19
_exptl_crystal_size_mid 0.14
_exptl_crystal_size_min 0.04
_refine_diff_density_max 0.28
_refine_diff_density_min -0.20
_refine_ls_extinction_method none
_refine_ls_goodness_of_fit_ref 0.995
_refine_ls_hydrogen_treatment mixed
_refine_ls_matrix_type full
_refine_ls_number_parameters 99
_refine_ls_number_reflns 1774
_refine_ls_number_restraints 0
_refine_ls_restrained_S_all 0.995
_refine_ls_R_factor_all 0.0780
_refine_ls_R_factor_gt 0.0453
_refine_ls_shift/su_max 0.000
_refine_ls_shift/su_mean 0.000
_refine_ls_structure_factor_coef Fsqd
_refine_ls_weighting_details 'calc w = 1/[\s^2^(Fo^2^)+(0.0600P)^2^] where P=(Fo^2^+2Fc^2^)/3'
_refine_ls_weighting_scheme calc
_refine_ls_wR_factor_gt 0.0969
_refine_ls_wR_factor_ref 0.1076
_reflns_number_gt 1336
_reflns_number_total 1774
_reflns_threshold_expression I>2\s(I)
_cod_data_source_file fa3194.cif
_cod_data_source_block I
_cod_original_cell_volume 728.8(5)
_cod_original_sg_symbol_H-M 'P 21/c'
_cod_database_code 2017217
_cod_database_fobs_code 2017217

loop_
_symmetry_equiv_pos_as_xyz
'x, y, z'
'-x, y+1/2, -z+1/2'
'-x, -y, -z'
'x, -y-1/2, z-1/2'

loop_
_atom_site_type_symbol
_atom_site_label
_atom_site_fract_x
_atom_site_fract_y
_atom_site_fract_z
_atom_site_U_iso_or_equiv
_atom_site_adp_type
_atom_site_calc_flag
_atom_site_refinement_flags
_atom_site_occupancy
_atom_site_disorder_assembly
_atom_site_disorder_group
C C10 0.59229(19) 0.2747(4) 0.5572(2) 0.0213(5) Uani d . 1 . .
H H10 0.5550 0.1645 0.4881 0.038(7) Uiso calc R 1 . .
O O1 0.68204(13) 0.3827(3) 0.56317(14) 0.0234(4) Uani d . 1 . .
O O2 0.54835(13) 0.2994(3) 0.63342(14) 0.0250(4) Uani d . 1 . .
S S1 0.94571(5) 1.19873(11) 0.84467(5) 0.02242(18) Uani d . 1 . .
C C1 0.85516(18) 1.1867(4) 0.9164(2) 0.0191(5) Uani d . 1 . .
N N1 0.76401(15) 1.0245(3) 0.88731(17) 0.0190(4) Uani d . 1 . .
H H1 0.7237 1.0405 0.9314 0.031(7) Uiso d R 1 . .
N N3 0.63657(15) 0.7091(4) 0.79700(17) 0.0231(4) Uani d . 1 . .
H H31 0.5998 0.7558 0.8414 0.031(7) Uiso d R 1 . .
H H32 0.6130 0.5836 0.7465 0.042(8) Uiso d R 1 . .
C C2 0.72944(18) 0.8301(4) 0.8053(2) 0.0184(5) Uani d . 1 . .
N N2 0.86412(17) 1.3394(3) 1.00847(17) 0.0220(4) Uani d . 1 . .
H H21 0.8193 1.3187 1.0470 0.021(6) Uiso d R 1 . .
H H22 0.9182 1.4503 1.0385 0.027(7) Uiso d R 1 . .
N N4 0.78502(17) 0.7640(3) 0.73713(18) 0.0241(5) Uani d . 1 . .
H H41 0.8479 0.8483 0.7536 0.045(8) Uiso d R 1 . .
H H42 0.7588 0.6372 0.6882 0.033(7) Uiso d R 1 . .

loop_
_atom_site_aniso_label
_atom_site_aniso_U_11
_atom_site_aniso_U_22
_atom_site_aniso_U_33
_atom_site_aniso_U_12
_atom_site_aniso_U_13
_atom_site_aniso_U_23
C10 0.0227(12) 0.0202(12) 0.0229(11) 0.0007(9) 0.0119(10) 0.0015(9)
O1 0.0221(8) 0.0275(9) 0.0250(8) -0.0039(7) 0.0143(7) -0.0015(7)
O2 0.0250(9) 0.0268(9) 0.0299(9) -0.0006(7) 0.0181(8) 0.0016(7)
S1 0.0223(3) 0.0285(3) 0.0208(3) -0.0014(3) 0.0134(2) -0.0004(2)
C1 0.0188(11) 0.0214(11) 0.0169(10) 0.0043(9) 0.0076(9) 0.0043(9)
N1 0.0177(9) 0.0237(10) 0.0191(9) 0.0021(8) 0.0113(8) -0.0001(7)
N3 0.0221(10) 0.0265(10) 0.0259(10) -0.0003(9) 0.0154(9) -0.0043(9)
C2 0.0187(11) 0.0181(11) 0.0183(10) 0.0035(9) 0.0080(9) 0.0032(9)
N2 0.0246(10) 0.0248(11) 0.0230(10) -0.0043(9) 0.0162(9) -0.0046(8)
N4 0.0284(11) 0.0235(11) 0.0289(10) -0.0035(9) 0.0205(9) -0.0054(8)

loop_
_atom_type_symbol
_atom_type_description
_atom_type_scat_dispersion_real
_atom_type_scat_dispersion_imag
_atom_type_scat_source
C C 0.0033 0.0016 'International Tables Vol C Tables 4.2.6.8 and 6.1.1.4'
H H 0.0000 0.0000 'International Tables Vol C Tables 4.2.6.8 and 6.1.1.4'
N N 0.0061 0.0033 'International Tables Vol C Tables 4.2.6.8 and 6.1.1.4'
O O 0.0106 0.0060 'International Tables Vol C Tables 4.2.6.8 and 6.1.1.4'
S S 0.1246 0.1234 'International Tables Vol C Tables 4.2.6.8 and 6.1.1.4'

loop_
_geom_angle_atom_site_label_1
_geom_angle_atom_site_label_2
_geom_angle_atom_site_label_3
_geom_angle_site_symmetry_1
_geom_angle_site_symmetry_3
_geom_angle
_geom_angle_publ_flag
O2 C10 O1 . . 125.8(2) ?
O2 C10 H10 . . 117.1 ?
O1 C10 H10 . . 117.1 ?
N2 C1 N1 . . 112.09(18) ?
N2 C1 S1 . . 122.24(17) ?
N1 C1 S1 . . 125.67(16) ?
C2 N1 C1 . . 130.95(18) ?
C2 N1 H1 . . 113.1 ?
C1 N1 H1 . . 115.8 ?
C2 N3 H31 . . 119.9 ?
C2 N3 H32 . . 119.0 ?
H31 N3 H32 . . 121.1 ?
N4 C2 N3 . . 120.7(2) ?
N4 C2 N1 . . 122.5(2) ?
N3 C2 N1 . . 116.85(19) ?
C1 N2 H21 . . 118.9 ?
C1 N2 H22 . . 123.0 ?
H21 N2 H22 . . 117.7 ?
C2 N4 H41 . . 113.6 ?
C2 N4 H42 . . 117.4 ?
H41 N4 H42 . . 128.8 ?

loop_
_geom_bond_atom_site_label_1
_geom_bond_atom_site_label_2
_geom_bond_site_symmetry_2
_geom_bond_distance
_geom_bond_publ_flag
C10 O2 . 1.240(3) ?
C10 O1 . 1.260(3) ?
C10 H10 . 0.9500 ?
S1 C1 . 1.686(2) ?
C1 N2 . 1.324(3) ?
C1 N1 . 1.383(3) ?
N1 C2 . 1.370(3) ?
N1 H1 . 0.8698 ?
N3 C2 . 1.321(3) ?
N3 H31 . 0.8699 ?
N3 H32 . 0.8700 ?
C2 N4 . 1.318(3) ?
N2 H21 . 0.8700 ?
N2 H22 . 0.8702 ?
N4 H41 . 0.8701 ?
N4 H42 . 0.8696 ?

loop_
_geom_hbond_atom_site_label_D
_geom_hbond_atom_site_label_H
_geom_hbond_atom_site_label_A
_geom_hbond_site_symmetry_A
_geom_hbond_distance_DH
_geom_hbond_distance_HA
_geom_hbond_distance_DA
_geom_hbond_angle_DHA
N1 H1 O1 4_576 0.87 1.87 2.708(2) 162
N3 H31 O2 2_656 0.87 2.04 2.838(2) 152
N3 H32 O2 . 0.87 1.98 2.844(3) 176
N2 H21 O1 4_576 0.87 2.14 2.918(2) 148
N4 H42 O1 . 0.87 1.94 2.808(3) 172
N4 H41 S1 . 0.87 2.29 3.039(2) 144
N2 H22 S1 3_787 0.87 2.55 3.409(2) 168

loop_
_cod_related_entry_id
_cod_related_entry_database
_cod_related_entry_code
1 ChemSpider 30654175
